data_7023219
loop_
_publ_author_name
'Murahashi, Tetsuro'
'Takase, Kohei'
'Usui, Kentaro'
'Kimura, Seita'
'Fujimoto, Mayu'
'Uemura, Tomohito'
'Ogoshi, Sensuke'
'Yamamoto, Koji'

_publ_section_title
;
 Trinuclear palladium addition to unsaturated carbocycles.
;
_journal_issue 29
_journal_name_full 'Dalton transactions (Cambridge, England : 2003)'
_journal_page_first 10626
_journal_page_last 10632
_journal_paper_doi 10.1039/c3dt51018b
_journal_volume 42
_journal_year 2013
_chemical_formula_moiety 'C16 H22 B2 Cl2 F8 N4 Pd2'
_chemical_formula_sum 'C16 H22 B2 Cl2 F8 N4 Pd2'
_chemical_formula_weight 727.69
_space_group_IT_number 14
_symmetry_cell_setting monoclinic
_symmetry_Int_Tables_number 14
_symmetry_space_group_name_Hall '-P 2ybc'
_symmetry_space_group_name_H-M 'P 1 21/c 1'
_atom_sites_solution_hydrogens geom
_atom_sites_solution_primary direct
_atom_sites_solution_secondary difmap
_cell_angle_alpha 90.0000
_cell_angle_beta 103.236(3)
_cell_angle_gamma 90.0000
_cell_formula_units_Z 4
_cell_length_a 6.9325(8)
_cell_length_b 21.863(2)
_cell_length_c 17.5290(18)
_cell_measurement_reflns_used 9821
_cell_measurement_temperature 123
_cell_measurement_theta_max 27.41
_cell_measurement_theta_min 3.02
_cell_volume 2586.2(5)
_computing_cell_refinement 'RAPID AUTO'
_computing_data_collection 'RAPID AUTO (Rigaku, ????)'
_computing_data_reduction 'RAPID AUTO'
_computing_molecular_graphics 'CrystalStructure 4.0'
_computing_publication_material 'CrystalStructure 4.0 (Rigaku, 2010)'
_computing_structure_refinement 'SHELXL97 (Sheldrick, 2008)'
_computing_structure_solution 'DIRDIF99-PATTY (Gould, et al., 1999)'
_diffrn_ambient_temperature 123
_diffrn_detector_area_resol_mean 10.000
_diffrn_measured_fraction_theta_full 0.998
_diffrn_measured_fraction_theta_max 0.998
_diffrn_measurement_device_type 'Rigaku R-AXIS RAPID'
_diffrn_measurement_method \w
_diffrn_radiation_type 'Mo K\a'
_diffrn_radiation_wavelength 0.71075
_diffrn_reflns_av_R_equivalents 0.0989
_diffrn_reflns_limit_h_max 8
_diffrn_reflns_limit_h_min -8
_diffrn_reflns_limit_k_max 26
_diffrn_reflns_limit_k_min -25
_diffrn_reflns_limit_l_max 20
_diffrn_reflns_limit_l_min -20
_diffrn_reflns_number 20174
_diffrn_reflns_theta_full 25.00
_diffrn_reflns_theta_max 25.00
_diffrn_standards_number 0
_exptl_absorpt_coefficient_mu 1.668
_exptl_absorpt_correction_T_max 0.846
_exptl_absorpt_correction_T_min 0.039
_exptl_absorpt_correction_type multi-scan
_exptl_absorpt_process_details 'ABSCOR (Rigaku, 1995)'
_exptl_crystal_colour yellow
_exptl_crystal_density_diffrn 1.869
_exptl_crystal_density_method 'not measured'
_exptl_crystal_description block
_exptl_crystal_F_000 1416.00
_exptl_crystal_size_max 0.200
_exptl_crystal_size_mid 0.200
_exptl_crystal_size_min 0.100
_refine_diff_density_max 1.360
_refine_diff_density_min -2.680
_refine_ls_extinction_method none
_refine_ls_goodness_of_fit_ref 1.075
_refine_ls_hydrogen_treatment constr
_refine_ls_number_parameters 311
_refine_ls_number_reflns 4552
_refine_ls_number_restraints 0
_refine_ls_R_factor_gt 0.0654
_refine_ls_shift/su_max 0.001
_refine_ls_structure_factor_coef Fsqd
_refine_ls_weighting_details 'w = 1/[\s^2^(Fo^2^)+(0.1573P)^2^+1.2421P] where P=(Fo^2^+2Fc^2^)/3'
_refine_ls_weighting_scheme calc
_refine_ls_wR_factor_ref 0.2433
_reflns_number_gt 3162
_reflns_number_total 4555
_reflns_threshold_expression F^2^>2.0\s(F^2^)
_cod_data_source_file c3dt51018b.txt
_cod_data_source_block usui15
_cod_database_code 7023219

loop_
_symmetry_equiv_pos_site_id
_symmetry_equiv_pos_as_xyz
1 +X,+Y,+Z
2 -X,1/2+Y,1/2-Z
3 -X,-Y,-Z
4 +X,1/2-Y,1/2+Z

loop_
_atom_site_label
_atom_site_type_symbol
_atom_site_fract_x
_atom_site_fract_y
_atom_site_fract_z
_atom_site_U_iso_or_equiv
_atom_site_adp_type
_atom_site_occupancy
_atom_site_symmetry_multiplicity
_atom_site_calc_flag
_atom_site_refinement_flags
Pd1 Pd 0.28445(11) 0.61498(3) 0.13335(4) 0.0314(3) Uani 1.0 4 d .
Pd2 Pd -0.08288(12) 0.61904(3) 0.19031(4) 0.0333(3) Uani 1.0 4 d .
Cl1 Cl -0.7764(6) 0.78678(12) -0.04114(18) 0.0691(10) Uani 1.0 4 d .
Cl2 Cl -0.5093(7) 0.79567(16) -0.1456(2) 0.0863(12) Uani 1.0 4 d .
F1 F 0.5940(11) 0.3614(3) 0.1008(4) 0.070(2) Uani 1.0 4 d .
F2 F 0.6715(11) 0.4325(3) 0.1958(4) 0.0590(17) Uani 1.0 4 d .
F3 F 0.3545(11) 0.4000(4) 0.1553(5) 0.077(3) Uani 1.0 4 d .
F4 F 0.4903(9) 0.4576(3) 0.0756(4) 0.0466(14) Uani 1.0 4 d .
F5 F -0.1596(11) 0.8222(3) 0.0892(4) 0.068(2) Uani 1.0 4 d .
F6 F -0.3202(19) 0.9078(5) 0.0897(12) 0.203(9) Uani 1.0 4 d .
F7 F -0.205(3) 0.8914(5) -0.0080(7) 0.164(7) Uani 1.0 4 d .
F8 F 0.0019(13) 0.9106(4) 0.1004(6) 0.102(3) Uani 1.0 4 d .
N1 N 0.4570(13) 0.5746(4) 0.2365(5) 0.039(2) Uani 1.0 4 d .
N2 N 0.3784(12) 0.7056(4) 0.1544(4) 0.0382(19) Uani 1.0 4 d .
N3 N 0.0572(15) 0.5865(4) 0.3029(5) 0.047(3) Uani 1.0 4 d .
N4 N -0.0862(12) 0.7088(4) 0.2329(5) 0.0379(19) Uani 1.0 4 d .
C1 C -0.0902(15) 0.6640(5) 0.0240(6) 0.042(3) Uani 1.0 4 d .
C2 C 0.0976(15) 0.6323(4) 0.0196(6) 0.032(2) Uani 1.0 4 d .
C3 C 0.1537(16) 0.5699(4) 0.0278(6) 0.039(3) Uani 1.0 4 d .
C4 C 0.1099(14) 0.5351(4) 0.0908(5) 0.034(2) Uani 1.0 4 d .
C5 C -0.0778(14) 0.5386(4) 0.1211(5) 0.034(2) Uani 1.0 4 d .
C6 C -0.2441(16) 0.5744(5) 0.0898(6) 0.039(3) Uani 1.0 4 d .
C7 C -0.2264(16) 0.6354(5) 0.0700(6) 0.039(3) Uani 1.0 4 d .
C8 C 0.5403(16) 0.5444(5) 0.2852(6) 0.040(3) Uani 1.0 4 d .
C9 C 0.6487(17) 0.5067(5) 0.3484(6) 0.045(3) Uani 1.0 4 d .
C10 C 0.3897(15) 0.7564(5) 0.1647(5) 0.036(3) Uani 1.0 4 d .
C11 C 0.4074(18) 0.8216(4) 0.1759(7) 0.049(3) Uani 1.0 4 d .
C12 C 0.1308(15) 0.5732(4) 0.3638(6) 0.036(3) Uani 1.0 4 d .
C13 C 0.2323(19) 0.5548(5) 0.4435(6) 0.053(3) Uani 1.0 4 d .
C14 C -0.0663(16) 0.7575(5) 0.2550(5) 0.040(3) Uani 1.0 4 d .
C15 C -0.0340(18) 0.8198(5) 0.2853(7) 0.054(3) Uani 1.0 4 d .
C16 C -0.5342(19) 0.7736(5) -0.0536(7) 0.056(3) Uani 1.0 4 d .
B1 B 0.525(2) 0.4132(5) 0.1319(7) 0.043(3) Uani 1.0 4 d .
B2 B -0.166(3) 0.8838(6) 0.0714(9) 0.055(4) Uani 1.0 4 d .
H1A H -0.1678 0.6698 -0.0304 0.0501 Uiso 1.0 4 calc R
H1B H -0.0543 0.7052 0.0461 0.0501 Uiso 1.0 4 calc R
H2 H 0.1700 0.6548 -0.0149 0.0388 Uiso 1.0 4 calc R
H3 H 0.2388 0.5521 -0.0056 0.0462 Uiso 1.0 4 calc R
H4 H 0.1829 0.4955 0.1015 0.0408 Uiso 1.0 4 calc R
H5 H -0.1087 0.5001 0.1467 0.0412 Uiso 1.0 4 calc R
H6 H -0.3785 0.5578 0.0900 0.0463 Uiso 1.0 4 calc R
H7 H -0.3535 0.6584 0.0643 0.0473 Uiso 1.0 4 calc R
H9A H 0.7129 0.5327 0.3923 0.0541 Uiso 1.0 4 calc R
H9B H 0.7497 0.4831 0.3301 0.0541 Uiso 1.0 4 calc R
H9C H 0.5570 0.4785 0.3656 0.0541 Uiso 1.0 4 calc R
H11A H 0.2808 0.8412 0.1519 0.0592 Uiso 1.0 4 calc R
H11B H 0.5109 0.8373 0.1512 0.0592 Uiso 1.0 4 calc R
H11C H 0.4426 0.8308 0.2321 0.0592 Uiso 1.0 4 calc R
H13A H 0.2497 0.5103 0.4455 0.0631 Uiso 1.0 4 calc R
H13B H 0.1527 0.5671 0.4804 0.0631 Uiso 1.0 4 calc R
H13C H 0.3623 0.5747 0.4577 0.0631 Uiso 1.0 4 calc R
H15A H 0.1024 0.8239 0.3162 0.0651 Uiso 1.0 4 calc R
H15B H -0.1266 0.8286 0.3186 0.0651 Uiso 1.0 4 calc R
H15C H -0.0562 0.8488 0.2415 0.0651 Uiso 1.0 4 calc R
H16A H -0.4385 0.7966 -0.0132 0.0676 Uiso 1.0 4 calc R
H16B H -0.5026 0.7295 -0.0460 0.0676 Uiso 1.0 4 calc R

loop_
_atom_site_aniso_label
_atom_site_aniso_U_11
_atom_site_aniso_U_22
_atom_site_aniso_U_33
_atom_site_aniso_U_12
_atom_site_aniso_U_13
_atom_site_aniso_U_23
Pd1 0.0345(6) 0.0293(5) 0.0311(5) -0.0004(3) 0.0091(4) -0.0019(3)
Pd2 0.0402(6) 0.0318(5) 0.0296(5) -0.0014(3) 0.0115(4) -0.0027(3)
Cl1 0.099(3) 0.0457(16) 0.0610(19) -0.0010(16) 0.0147(17) 0.0063(13)
Cl2 0.136(4) 0.071(2) 0.058(2) -0.001(3) 0.036(2) 0.0101(16)
F1 0.087(6) 0.046(4) 0.074(5) 0.026(4) 0.015(4) -0.009(4)
F2 0.074(5) 0.060(4) 0.038(4) -0.012(4) 0.002(4) 0.002(3)
F3 0.055(5) 0.088(5) 0.092(6) 0.003(4) 0.028(4) 0.044(5)
F4 0.054(4) 0.043(3) 0.044(4) -0.004(3) 0.013(3) 0.010(3)
F5 0.093(6) 0.040(4) 0.065(5) 0.001(4) 0.005(4) 0.011(3)
F6 0.158(12) 0.071(6) 0.45(3) 0.050(7) 0.216(15) 0.087(11)
F7 0.258(18) 0.099(7) 0.094(8) -0.073(9) -0.046(10) 0.045(6)
F8 0.077(6) 0.071(5) 0.138(8) -0.016(5) -0.019(6) 0.005(5)
N1 0.047(6) 0.035(5) 0.037(5) -0.002(4) 0.015(4) -0.006(4)
N2 0.045(6) 0.048(6) 0.023(4) -0.003(4) 0.010(4) -0.001(4)
N3 0.069(7) 0.042(5) 0.028(5) 0.001(5) 0.011(5) -0.007(4)
N4 0.043(6) 0.042(5) 0.031(5) 0.007(4) 0.013(4) -0.008(4)
C1 0.048(7) 0.043(6) 0.034(6) 0.001(5) 0.009(5) -0.001(4)
C2 0.038(6) 0.038(5) 0.026(5) -0.005(4) 0.020(4) -0.000(4)
C3 0.058(7) 0.031(5) 0.028(5) -0.006(5) 0.013(5) -0.007(4)
C4 0.043(6) 0.027(5) 0.038(6) 0.001(4) 0.021(5) -0.009(4)
C5 0.044(6) 0.032(5) 0.030(5) -0.012(4) 0.017(5) -0.010(4)
C6 0.040(7) 0.037(5) 0.038(6) 0.000(5) 0.007(5) -0.001(4)
C7 0.033(6) 0.049(6) 0.037(6) 0.001(5) 0.008(5) 0.005(5)
C8 0.042(7) 0.035(5) 0.042(6) -0.002(5) 0.007(5) -0.004(5)
C9 0.054(7) 0.052(6) 0.029(6) 0.005(5) 0.006(5) 0.010(5)
C10 0.050(7) 0.035(6) 0.027(5) -0.003(5) 0.017(5) -0.005(4)
C11 0.070(9) 0.029(5) 0.057(7) -0.009(5) 0.029(6) -0.007(5)
C12 0.038(6) 0.041(6) 0.032(6) -0.009(5) 0.014(5) -0.004(4)
C13 0.083(9) 0.041(6) 0.035(6) 0.006(6) 0.017(6) -0.001(5)
C14 0.054(7) 0.043(6) 0.023(5) 0.012(5) 0.010(5) -0.008(4)
C15 0.070(9) 0.040(6) 0.049(7) 0.004(6) 0.005(6) -0.016(5)
C16 0.064(9) 0.047(6) 0.054(7) -0.003(6) 0.006(6) -0.004(5)
B1 0.056(9) 0.032(6) 0.044(7) -0.007(6) 0.021(6) 0.006(5)
B2 0.044(9) 0.044(8) 0.064(9) -0.009(6) -0.016(7) 0.010(6)

loop_
_atom_type_symbol
_atom_type_description
_atom_type_scat_dispersion_real
_atom_type_scat_dispersion_imag
_atom_type_scat_source
C C 0.0033 0.0016
;
International Tables for Crystallography
(1992, Vol. C, Tables 4.2.6.8 and 6.1.1.4)
;
H H 0.0000 0.0000
;
International Tables for Crystallography
(1992, Vol. C, Table 6.1.1.4)
;
B B 0.0013 0.0007
;
International Tables for Crystallography
(1992, Vol. C, Tables 4.2.6.8 and 6.1.1.4)
;
F F 0.0171 0.0103
;
International Tables for Crystallography
(1992, Vol. C, Tables 4.2.6.8 and 6.1.1.4)
;
Pd Pd -0.9988 1.0072
;
International Tables for Crystallography
(1992, Vol. C, Tables 4.2.6.8 and 6.1.1.4)
;
N N 0.0061 0.0033
;
International Tables for Crystallography
(1992, Vol. C, Tables 4.2.6.8 and 6.1.1.4)
;
Cl Cl 0.1484 0.1585
;
International Tables for Crystallography
(1992, Vol. C, Tables 4.2.6.8 and 6.1.1.4)
;

loop_
_geom_angle_atom_site_label_1
_geom_angle_atom_site_label_2
_geom_angle_atom_site_label_3
_geom_angle
_geom_angle_publ_flag
N1 Pd1 N2 98.8(3) yes
N1 Pd1 C2 165.5(4) yes
N1 Pd1 C3 126.8(4) yes
N1 Pd1 C4 96.9(3) yes
N2 Pd1 C2 95.4(3) yes
N2 Pd1 C3 130.6(3) yes
N2 Pd1 C4 162.7(3) yes
C2 Pd1 C3 38.9(4) yes
C2 Pd1 C4 69.5(4) yes
C3 Pd1 C4 39.2(4) yes
N3 Pd2 N4 91.3(3) yes
N3 Pd2 C5 100.9(4) yes
N3 Pd2 C6 132.0(4) yes
N3 Pd2 C7 169.8(4) yes
N4 Pd2 C5 166.2(4) yes
N4 Pd2 C6 133.3(4) yes
N4 Pd2 C7 98.8(4) yes
C5 Pd2 C6 38.5(4) yes
C5 Pd2 C7 69.2(4) yes
C6 Pd2 C7 38.2(4) yes
Pd1 N1 C8 168.8(8) yes
Pd1 N2 C10 166.1(9) yes
Pd2 N3 C12 175.4(8) yes
Pd2 N4 C14 172.2(9) yes
C2 C1 C7 119.7(8) yes
Pd1 C2 C1 112.5(7) yes
Pd1 C2 C3 69.1(5) yes
C1 C2 C3 131.6(10) yes
Pd1 C3 C2 72.0(5) yes
Pd1 C3 C4 72.2(5) yes
C2 C3 C4 119.2(10) yes
Pd1 C4 C3 68.6(5) yes
Pd1 C4 C5 107.3(6) yes
C3 C4 C5 126.5(8) yes
Pd2 C5 C4 111.5(6) yes
Pd2 C5 C6 69.2(6) yes
C4 C5 C6 126.0(9) yes
Pd2 C6 C5 72.4(5) yes
Pd2 C6 C7 72.7(6) yes
C5 C6 C7 121.5(10) yes
Pd2 C7 C1 112.8(7) yes
Pd2 C7 C6 69.1(6) yes
C1 C7 C6 129.2(10) yes
N1 C8 C9 178.9(10) yes
N2 C10 C11 178.2(12) yes
N3 C12 C13 178.4(12) yes
N4 C14 C15 178.0(10) yes
Cl1 C16 Cl2 111.7(6) yes
F1 B1 F2 108.0(9) yes
F1 B1 F3 110.2(9) yes
F1 B1 F4 108.4(10) yes
F2 B1 F3 110.1(10) yes
F2 B1 F4 109.9(9) yes
F3 B1 F4 110.1(10) yes
F5 B2 F6 109.0(13) yes
F5 B2 F7 109.7(11) yes
F5 B2 F8 111.7(11) yes
F6 B2 F7 102.9(14) yes
F6 B2 F8 116.0(12) yes
F7 B2 F8 107.1(14) yes
C2 C1 H1A 107.391 no
C2 C1 H1B 107.405 no
C7 C1 H1A 107.395 no
C7 C1 H1B 107.399 no
H1A C1 H1B 106.948 no
Pd1 C2 H2 111.649 no
C1 C2 H2 111.652 no
C3 C2 H2 111.656 no
Pd1 C3 H3 120.150 no
C2 C3 H3 120.148 no
C4 C3 H3 120.153 no
Pd1 C4 H4 114.656 no
C3 C4 H4 114.653 no
C5 C4 H4 114.649 no
Pd2 C5 H5 113.839 no
C4 C5 H5 113.842 no
C6 C5 H5 113.838 no
Pd2 C6 H6 118.869 no
C5 C6 H6 118.871 no
C7 C6 H6 118.863 no
Pd2 C7 H7 112.474 no
C1 C7 H7 112.481 no
C6 C7 H7 112.480 no
C8 C9 H9A 109.473 no
C8 C9 H9B 109.471 no
C8 C9 H9C 109.471 no
H9A C9 H9B 109.465 no
H9A C9 H9C 109.471 no
H9B C9 H9C 109.477 no
C10 C11 H11A 109.481 no
C10 C11 H11B 109.471 no
C10 C11 H11C 109.472 no
H11A C11 H11B 109.469 no
H11A C11 H11C 109.468 no
H11B C11 H11C 109.467 no
C12 C13 H13A 109.467 no
C12 C13 H13B 109.466 no
C12 C13 H13C 109.469 no
H13A C13 H13B 109.475 no
H13A C13 H13C 109.476 no
H13B C13 H13C 109.475 no
C14 C15 H15A 109.462 no
C14 C15 H15B 109.471 no
C14 C15 H15C 109.474 no
H15A C15 H15B 109.468 no
H15A C15 H15C 109.482 no
H15B C15 H15C 109.471 no
Cl1 C16 H16A 109.264 no
Cl1 C16 H16B 109.275 no
Cl2 C16 H16A 109.273 no
Cl2 C16 H16B 109.268 no
H16A C16 H16B 107.946 no

loop_
_geom_bond_atom_site_label_1
_geom_bond_atom_site_label_2
_geom_bond_distance
_geom_bond_publ_flag
Pd1 N1 2.119(8) yes
Pd1 N2 2.092(8) yes
Pd1 C2 2.148(9) yes
Pd1 C3 2.110(9) yes
Pd1 C4 2.158(9) yes
Pd2 N3 2.114(8) yes
Pd2 N4 2.102(8) yes
Pd2 C5 2.140(9) yes
Pd2 C6 2.099(9) yes
Pd2 C7 2.145(10) yes
Cl1 C16 1.765(14) yes
Cl2 C16 1.730(13) yes
F1 B1 1.387(14) yes
F2 B1 1.393(13) yes
F3 B1 1.367(17) yes
F4 B1 1.367(13) yes
F5 B2 1.382(14) yes
F6 B2 1.29(3) yes
F7 B2 1.367(19) yes
F8 B2 1.299(16) yes
N1 C8 1.128(12) yes
N2 C10 1.126(13) yes
N3 C12 1.111(12) yes
N4 C14 1.129(13) yes
C1 C2 1.492(15) yes
C1 C7 1.511(16) yes
C2 C3 1.417(13) yes
C3 C4 1.431(14) yes
C4 C5 1.515(15) yes
C5 C6 1.397(14) yes
C6 C7 1.391(14) yes
C8 C9 1.446(13) yes
C10 C11 1.440(13) yes
C12 C13 1.469(13) yes
C14 C15 1.462(14) yes
C1 H1A 0.990 no
C1 H1B 0.990 no
C2 H2 1.000 no
C3 H3 1.000 no
C4 H4 1.000 no
C5 H5 1.000 no
C6 H6 1.000 no
C7 H7 1.000 no
C9 H9A 0.980 no
C9 H9B 0.980 no
C9 H9C 0.980 no
C11 H11A 0.980 no
C11 H11B 0.980 no
C11 H11C 0.980 no
C13 H13A 0.980 no
C13 H13B 0.980 no
C13 H13C 0.980 no
C15 H15A 0.980 no
C15 H15B 0.980 no
C15 H15C 0.980 no
C16 H16A 0.990 no
C16 H16B 0.990 no

loop_
_geom_contact_atom_site_label_1
_geom_contact_atom_site_label_2
_geom_contact_distance
_geom_contact_publ_flag
_geom_contact_site_symmetry_2
Pd1 Pd2 2.9417(13) no .
Pd1 C7 3.489(10) no .
Pd2 C2 3.509(11) no .
N1 N3 3.253(14) no .
N1 C12 3.523(15) no .
N3 C8 3.555(15) no .
C1 C4 3.238(13) no .
C1 C5 3.216(13) no .
C2 C5 3.135(14) no .
C2 C6 3.172(16) no .
C3 C6 3.189(17) no .
C3 C7 3.230(16) no .
C4 C7 3.159(14) no .
C8 C12 3.486(16) no .
Pd2 N1 3.600(10) no 1_455
Cl1 C10 3.589(9) no 1_455
Cl1 C12 3.474(10) no 4_464
Cl1 C13 3.476(11) no 4_464
Cl2 F7 3.509(12) no .
Cl2 N1 3.486(9) no 4_464
Cl2 N2 3.414(8) no 4_464
Cl2 C10 3.433(10) no 4_464
F1 C2 3.334(14) no 3_665
F1 C3 3.493(14) no 3_665
F1 C7 3.460(11) no 3_565
F1 C15 3.365(13) no 2_645
F1 C16 3.068(13) no 3_565
F2 N1 3.586(11) no .
F2 C5 3.342(12) no 1_655
F2 C8 3.149(12) no .
F2 C9 3.163(12) no .
F2 C11 3.434(13) no 2_645
F2 C15 3.479(13) no 2_645
F3 C1 3.543(12) no 3_565
F3 C4 3.465(11) no .
F3 C11 3.491(13) no 2_645
F3 C15 3.187(15) no 2_545
F4 F4 3.261(8) no 3_665
F4 C3 3.359(11) no .
F4 C3 3.432(13) no 3_665
F4 C4 3.198(12) no .
F4 C5 3.413(11) no 1_655
F4 C6 3.124(12) no 1_655
F4 C6 3.089(11) no 3_565
F4 C7 3.443(11) no 3_565
F5 N4 3.487(10) no .
F5 C14 3.162(11) no .
F5 C15 3.347(13) no .
F5 C16 3.341(13) no .
F6 C9 3.488(19) no 2_555
F6 C11 3.27(2) no 1_455
F6 C13 3.347(15) no 2_555
F7 Cl2 3.509(12) no .
F7 C9 3.340(14) no 4_464
F7 C13 3.53(2) no 4_564
F7 C16 3.413(17) no .
F8 C9 3.176(14) no 2_655
F8 C11 3.425(14) no .
F8 C13 3.550(13) no 2_555
F8 C13 3.564(16) no 4_564
N1 Pd2 3.600(10) no 1_655
N1 Cl2 3.486(9) no 4_665
N1 F2 3.586(11) no .
N2 Cl2 3.414(8) no 4_665
N3 C9 3.569(15) no 1_455
N4 F5 3.487(10) no .
C1 F3 3.543(12) no 3_565
C2 F1 3.334(14) no 3_665
C3 F1 3.493(14) no 3_665
C3 F4 3.359(11) no .
C3 F4 3.432(13) no 3_665
C3 C4 3.346(12) no 3_565
C3 C5 3.478(13) no 3_565
C4 F3 3.465(11) no .
C4 F4 3.198(12) no .
C4 C3 3.346(12) no 3_565
C4 C4 3.550(12) no 3_565
C5 F2 3.342(12) no 1_455
C5 F4 3.413(11) no 1_455
C5 C3 3.478(13) no 3_565
C6 F4 3.124(12) no 1_455
C6 F4 3.089(11) no 3_565
C7 F1 3.460(11) no 3_565
C7 F4 3.443(11) no 3_565
C8 F2 3.149(12) no .
C9 F2 3.163(12) no .
C9 F6 3.488(19) no 2_545
C9 F7 3.340(14) no 4_665
C9 F8 3.176(14) no 2_645
C9 N3 3.569(15) no 1_655
C9 C12 3.598(15) no 1_655
C10 Cl1 3.589(9) no 1_655
C10 Cl2 3.433(10) no 4_665
C11 F2 3.434(13) no 2_655
C11 F3 3.491(13) no 2_655
C11 F6 3.27(2) no 1_655
C11 F8 3.425(14) no .
C12 Cl1 3.474(10) no 4_665
C12 C9 3.598(15) no 1_455
C13 Cl1 3.476(11) no 4_665
C13 F6 3.347(15) no 2_545
C13 F7 3.53(2) no 4_565
C13 F8 3.550(13) no 2_545
C13 F8 3.564(16) no 4_565
C14 F5 3.162(11) no .
C15 F1 3.365(13) no 2_655
C15 F2 3.479(13) no 2_655
C15 F3 3.187(15) no 2_555
C15 F5 3.347(13) no .
C16 F1 3.068(13) no 3_565
C16 F5 3.341(13) no .
C16 F7 3.413(17) no .
Pd1 H1B 3.1777 no .
Pd2 H1B 3.1938 no .
N1 H4 3.1851 no .
N1 H9A 3.0376 no .
N1 H9B 3.0467 no .
N1 H9C 3.0479 no .
N2 H1B 3.1614 no .
N2 H2 3.1892 no .
N2 H11A 3.0383 no .
N2 H11B 3.0254 no .
N2 H11C 3.0439 no .
N3 H5 3.3075 no .
N3 H13A 3.0445 no .
N3 H13B 3.0589 no .
N3 H13C 3.0455 no .
N4 H1B 3.3326 no .
N4 H7 3.2984 no .
N4 H15A 3.0482 no .
N4 H15B 3.0638 no .
N4 H15C 3.0679 no .
C1 H3 3.4639 no .
C1 H6 3.4318 no .
C2 H4 3.3122 no .
C2 H7 3.4411 no .
C3 H1A 3.1206 no .
C3 H1B 3.3381 no .
C3 H5 3.4238 no .
C4 H2 3.2872 no .
C4 H6 3.4187 no .
C5 H3 3.4741 no .
C5 H7 3.2610 no .
C6 H1A 3.0961 no .
C6 H1B 3.3106 no .
C6 H4 3.3917 no .
C7 H2 3.4391 no .
C7 H5 3.2730 no .
C8 H13C 3.5812 no .
C9 H13A 3.5648 no .
C9 H13C 3.4018 no .
C10 H1B 3.4813 no .
C11 H15A 3.5934 no .
C13 H9C 3.3345 no .
C15 H11A 3.5756 no .
H1A H2 2.3190 no .
H1A H7 2.3350 no .
H1B H2 2.3547 no .
H1B H7 2.3982 no .
H2 H3 2.2933 no .
H3 H4 2.3530 no .
H4 H5 2.3368 no .
H5 H6 2.2862 no .
H6 H7 2.2595 no .
H9A H13A 3.5760 no .
H9A H13C 3.0559 no .
H9C H13A 2.8891 no .
H9C H13C 3.1385 no .
H11A H15A 3.4058 no .
H11A H15C 3.1030 no .
H11C H15A 3.0590 no .
H11C H15C 3.5213 no .
Pd1 H6 2.9000 no 1_655
Pd1 H7 3.1710 no 1_655
Cl1 H1B 3.2536 no 1_455
Cl1 H2 2.9595 no 1_455
Cl1 H11A 3.5229 no 1_455
Cl1 H13B 3.2664 no 4_464
Cl1 H13C 3.1789 no 4_464
Cl1 H15A 3.4420 no 4_464
Cl2 H11C 3.4686 no 4_464
Cl2 H13C 3.5835 no 4_464
F1 H1A 3.0084 no 3_565
F1 H2 2.4889 no 3_665
F1 H3 2.9320 no 3_665
F1 H7 3.0227 no 3_565
F1 H11C 3.0714 no 2_645
F1 H15A 2.4117 no 2_645
F1 H16B 2.2358 no 3_565
F2 H3 3.5456 no 3_665
F2 H5 2.4191 no 1_655
F2 H6 3.2832 no 1_655
F2 H9B 2.5449 no .
F2 H9C 3.4032 no .
F2 H11A 3.2878 no 2_645
F2 H11C 2.7606 no 2_645
F2 H15A 2.8791 no 2_645
F2 H15C 3.2130 no 2_645
F3 H1A 2.7389 no 3_565
F3 H4 2.4791 no .
F3 H11B 3.5800 no 2_645
F3 H11C 2.6261 no 2_645
F3 H15B 2.3397 no 2_545
F3 H15C 3.2441 no 2_545
F4 H1A 3.5463 no 3_565
F4 H3 2.8620 no .
F4 H3 2.4760 no 3_665
F4 H4 2.4241 no .
F4 H5 2.9260 no 1_655
F4 H6 2.3638 no 1_655
F4 H6 2.8476 no 3_565
F4 H7 3.5042 no 3_565
F5 H1B 2.8108 no .
F5 H11A 3.0274 no .
F5 H11B 2.7645 no 1_455
F5 H15C 2.6643 no .
F5 H16A 2.3841 no .
F5 H16B 3.5773 no .
F6 H9C 2.5079 no 2_555
F6 H11A 3.5127 no 1_455
F6 H11B 2.3423 no 1_455
F6 H13A 2.4045 no 2_555
F6 H13C 2.8305 no 4_464
F6 H15C 3.1405 no .
F6 H16A 3.0254 no .
F7 H9A 2.3801 no 4_464
F7 H13A 2.8652 no 2_555
F7 H13B 2.6910 no 4_564
F7 H13C 3.0136 no 4_464
F7 H16A 2.6180 no .
F8 H9A 3.3086 no 2_655
F8 H9B 2.4504 no 2_655
F8 H9C 3.3288 no 2_655
F8 H11A 2.4606 no .
F8 H13A 2.7933 no 2_555
F8 H13B 2.6003 no 4_564
F8 H15C 2.9251 no .
N1 H6 3.0606 no 1_655
N2 H7 2.8905 no 1_655
N3 H9A 3.3538 no 1_455
N3 H9B 3.2163 no 1_455
C1 H15B 3.5554 no 4_564
C1 H16B 3.1829 no .
C3 H4 3.1937 no 3_565
C3 H5 3.3708 no 3_565
C3 H6 3.1871 no 1_655
C4 H3 3.1713 no 3_565
C4 H4 3.5776 no 3_565
C4 H6 3.5847 no 1_655
C5 H3 2.8719 no 3_565
C6 H3 3.1377 no 3_565
C7 H16B 3.2026 no .
C9 H13A 3.5392 no 3_666
C9 H13B 3.4071 no 3_666
C10 H7 3.5057 no 1_655
C11 H9C 3.5270 no 2_655
C12 H9A 3.1760 no 1_455
C12 H9B 3.2393 no 1_455
C13 H9A 3.5391 no 1_455
C13 H9A 3.4040 no 3_666
C13 H9C 3.4099 no 3_666
C14 H11B 3.5360 no 1_455
C15 H1A 3.5670 no 4_565
C15 H2 3.5072 no 4_565
C15 H11B 3.4974 no 1_455
C15 H11C 3.5416 no 1_455
C16 H1A 3.3602 no .
C16 H2 3.4709 no 1_455
C16 H7 3.3155 no .
C16 H13C 3.4088 no 4_464
B1 H1A 3.2523 no 3_565
B1 H2 3.5861 no 3_665
B1 H3 3.1340 no 3_665
B1 H4 2.9277 no .
B1 H5 3.1348 no 1_655
B1 H6 3.3490 no 1_655
B1 H11C 2.9549 no 2_645
B1 H15A 3.1985 no 2_645
B1 H15B 3.5913 no 2_545
B1 H16B 3.4521 no 3_565
B2 H9A 3.5603 no 4_464
B2 H11A 3.2347 no .
B2 H11B 3.0719 no 1_455
B2 H13A 2.8265 no 2_555
B2 H13B 3.1930 no 4_564
B2 H13C 3.5346 no 4_464
B2 H15C 3.0027 no .
B2 H16A 2.8483 no .
H1A F1 3.0084 no 3_565
H1A F3 2.7389 no 3_565
H1A F4 3.5463 no 3_565
H1A C15 3.5670 no 4_564
H1A C16 3.3602 no .
H1A B1 3.2523 no 3_565
H1A H15B 2.7276 no 4_564
H1A H16A 3.3996 no .
H1A H16B 2.6219 no .
H1B Cl1 3.2536 no 1_655
H1B F5 2.8108 no .
H1B H16A 3.3022 no .
H1B H16B 3.2018 no .
H2 Cl1 2.9595 no 1_655
H2 F1 2.4889 no 3_665
H2 C15 3.5072 no 4_564
H2 C16 3.4709 no 1_655
H2 B1 3.5861 no 3_665
H2 H7 3.2777 no 1_655
H2 H15A 2.9259 no 4_564
H2 H15B 3.1822 no 4_564
H2 H16B 2.9469 no 1_655
H3 F1 2.9320 no 3_665
H3 F2 3.5456 no 3_665
H3 F4 2.8620 no .
H3 F4 2.4760 no 3_665
H3 C4 3.1713 no 3_565
H3 C5 2.8719 no 3_565
H3 C6 3.1377 no 3_565
H3 B1 3.1340 no 3_665
H3 H4 3.1944 no 3_565
H3 H5 2.6866 no 3_565
H3 H6 2.7973 no 1_655
H3 H6 3.0915 no 3_565
H4 F3 2.4791 no .
H4 F4 2.4241 no .
H4 C3 3.1937 no 3_565
H4 C4 3.5776 no 3_565
H4 B1 2.9277 no .
H4 H3 3.1944 no 3_565
H4 H6 3.3799 no 1_655
H5 F2 2.4191 no 1_455
H5 F4 2.9260 no 1_455
H5 C3 3.3708 no 3_565
H5 B1 3.1348 no 1_455
H5 H3 2.6866 no 3_565
H5 H9B 3.5887 no 1_455
H6 Pd1 2.9000 no 1_455
H6 F2 3.2832 no 1_455
H6 F4 2.3638 no 1_455
H6 F4 2.8476 no 3_565
H6 N1 3.0606 no 1_455
H6 C3 3.1871 no 1_455
H6 C4 3.5847 no 1_455
H6 B1 3.3490 no 1_455
H6 H3 2.7973 no 1_455
H6 H3 3.0915 no 3_565
H6 H4 3.3799 no 1_455
H7 Pd1 3.1710 no 1_455
H7 F1 3.0227 no 3_565
H7 F4 3.5042 no 3_565
H7 N2 2.8905 no 1_455
H7 C10 3.5057 no 1_455
H7 C16 3.3155 no .
H7 H2 3.2777 no 1_455
H7 H16A 3.3105 no .
H7 H16B 2.5116 no .
H9A F7 2.3801 no 4_665
H9A F8 3.3086 no 2_645
H9A N3 3.3538 no 1_655
H9A C12 3.1760 no 1_655
H9A C13 3.5391 no 1_655
H9A C13 3.4040 no 3_666
H9A B2 3.5603 no 4_665
H9A H13A 2.9493 no 3_666
H9A H13B 3.1767 no 1_655
H9A H13B 3.1077 no 3_666
H9B F2 2.5449 no .
H9B F8 2.4504 no 2_645
H9B N3 3.2163 no 1_655
H9B C12 3.2393 no 1_655
H9B H5 3.5887 no 1_655
H9B H11A 3.1310 no 2_645
H9B H13B 3.4153 no 3_666
H9C F2 3.4032 no .
H9C F6 2.5079 no 2_545
H9C F8 3.3288 no 2_645
H9C C11 3.5270 no 2_645
H9C C13 3.4099 no 3_666
H9C H11A 3.2458 no 2_645
H9C H11B 3.1283 no 2_645
H9C H13A 3.2856 no 3_666
H9C H13B 3.1377 no 3_666
H9C H13C 3.2353 no 3_666
H11A Cl1 3.5229 no 1_655
H11A F2 3.2878 no 2_655
H11A F5 3.0274 no .
H11A F6 3.5127 no 1_655
H11A F8 2.4606 no .
H11A B2 3.2347 no .
H11A H9B 3.1310 no 2_655
H11A H9C 3.2458 no 2_655
H11A H13B 3.5523 no 4_564
H11B F3 3.5800 no 2_655
H11B F5 2.7645 no 1_655
H11B F6 2.3423 no 1_655
H11B C14 3.5360 no 1_655
H11B C15 3.4974 no 1_655
H11B B2 3.0719 no 1_655
H11B H9C 3.1283 no 2_655
H11B H15B 3.4042 no 1_655
H11B H15C 3.0665 no 1_655
H11B H16A 3.1108 no 1_655
H11C Cl2 3.4686 no 4_665
H11C F1 3.0714 no 2_655
H11C F2 2.7606 no 2_655
H11C F3 2.6261 no 2_655
H11C C15 3.5416 no 1_655
H11C B1 2.9549 no 2_655
H11C H15B 3.0248 no 1_655
H11C H15C 3.4630 no 1_655
H13A F6 2.4045 no 2_545
H13A F7 2.8652 no 2_545
H13A F8 2.7933 no 2_545
H13A C9 3.5392 no 3_666
H13A B2 2.8265 no 2_545
H13A H9A 2.9493 no 3_666
H13A H9C 3.2856 no 3_666
H13A H13A 3.5867 no 3_666
H13A H13C 3.3879 no 3_666
H13B Cl1 3.2664 no 4_665
H13B F7 2.6910 no 4_565
H13B F8 2.6003 no 4_565
H13B C9 3.4071 no 3_666
H13B B2 3.1930 no 4_565
H13B H9A 3.1767 no 1_455
H13B H9A 3.1077 no 3_666
H13B H9B 3.4153 no 3_666
H13B H9C 3.1377 no 3_666
H13B H11A 3.5523 no 4_565
H13C Cl1 3.1789 no 4_665
H13C Cl2 3.5835 no 4_665
H13C F6 2.8305 no 4_665
H13C F7 3.0136 no 4_665
H13C C16 3.4088 no 4_665
H13C B2 3.5346 no 4_665
H13C H9C 3.2353 no 3_666
H13C H13A 3.3879 no 3_666
H13C H16A 3.1235 no 4_665
H15A Cl1 3.4420 no 4_665
H15A F1 2.4117 no 2_655
H15A F2 2.8791 no 2_655
H15A B1 3.1985 no 2_655
H15A H2 2.9259 no 4_565
H15A H16B 3.4157 no 4_665
H15B F3 2.3397 no 2_555
H15B C1 3.5554 no 4_565
H15B B1 3.5913 no 2_555
H15B H1A 2.7276 no 4_565
H15B H2 3.1822 no 4_565
H15B H11B 3.4042 no 1_455
H15B H11C 3.0248 no 1_455
H15C F2 3.2130 no 2_655
H15C F3 3.2441 no 2_555
H15C F5 2.6643 no .
H15C F6 3.1405 no .
H15C F8 2.9251 no .
H15C B2 3.0027 no .
H15C H11B 3.0665 no 1_455
H15C H11C 3.4630 no 1_455
H16A F5 2.3841 no .
H16A F6 3.0254 no .
H16A F7 2.6180 no .
H16A B2 2.8483 no .
H16A H1A 3.3996 no .
H16A H1B 3.3022 no .
H16A H7 3.3105 no .
H16A H11B 3.1108 no 1_455
H16A H13C 3.1235 no 4_464
H16B F1 2.2358 no 3_565
H16B F5 3.5773 no .
H16B C1 3.1829 no .
H16B C7 3.2026 no .
H16B B1 3.4521 no 3_565
H16B H1A 2.6219 no .
H16B H1B 3.2018 no .
H16B H2 2.9469 no 1_455
H16B H7 2.5116 no .
H16B H15A 3.4157 no 4_464

loop_
_geom_torsion_atom_site_label_1
_geom_torsion_atom_site_label_2
_geom_torsion_atom_site_label_3
_geom_torsion_atom_site_label_4
_geom_torsion
_geom_torsion_publ_flag
N1 Pd1 C3 C2 177.0(4) no
N1 Pd1 C3 C4 47.0(7) no
N1 Pd1 C4 C3 -143.9(4) no
N1 Pd1 C4 C5 92.9(5) no
N2 Pd1 C2 C1 -74.6(6) no
N2 Pd1 C2 C3 157.7(4) no
N2 Pd1 C3 C2 -29.9(7) no
N2 Pd1 C3 C4 -159.8(4) no
C2 Pd1 C3 C2 0.0(5) no
C2 Pd1 C3 C4 -129.9(9) no
C3 Pd1 C2 C1 127.7(9) no
C3 Pd1 C2 C3 0.0(5) no
C2 Pd1 C4 C3 30.9(4) no
C2 Pd1 C4 C5 -92.3(5) no
C4 Pd1 C2 C1 96.6(6) no
C4 Pd1 C2 C3 -31.1(4) no
C3 Pd1 C4 C3 0.0(5) no
C3 Pd1 C4 C5 -123.2(8) no
C4 Pd1 C3 C2 129.9(8) no
C4 Pd1 C3 C4 0.0(4) no
N3 Pd2 C5 C4 -89.6(5) no
N3 Pd2 C5 C6 148.7(4) no
N3 Pd2 C6 C5 -43.4(8) no
N3 Pd2 C6 C7 -175.7(4) no
N4 Pd2 C6 C5 163.5(4) no
N4 Pd2 C6 C7 31.2(8) no
N4 Pd2 C7 C1 77.5(6) no
N4 Pd2 C7 C6 -157.6(5) no
C5 Pd2 C6 C5 -0.0(5) no
C5 Pd2 C6 C7 -132.3(9) no
C6 Pd2 C5 C4 121.8(8) no
C6 Pd2 C5 C6 -0.0(5) no
C5 Pd2 C7 C1 -95.4(7) no
C5 Pd2 C7 C6 29.5(4) no
C7 Pd2 C5 C4 92.4(6) no
C7 Pd2 C5 C6 -29.3(4) no
C6 Pd2 C7 C1 -124.9(10) no
C6 Pd2 C7 C6 0.0(5) no
C7 Pd2 C6 C5 132.3(9) no
C7 Pd2 C6 C7 0.0(5) no
C2 C1 C7 Pd2 57.3(10) no
C2 C1 C7 C6 -23.6(14) no
C7 C1 C2 Pd1 -56.8(10) no
C7 C1 C2 C3 24.6(14) no
Pd1 C2 C3 Pd1 0.00(3) no
Pd1 C2 C3 C4 56.7(7) no
C1 C2 C3 Pd1 -102.0(10) no
C1 C2 C3 C4 -45.3(14) no
Pd1 C3 C4 Pd1 0.00(3) no
Pd1 C3 C4 C5 96.1(8) no
C2 C3 C4 Pd1 -56.6(8) no
C2 C3 C4 C5 39.5(13) no
Pd1 C4 C5 Pd2 -0.0(7) no
Pd1 C4 C5 C6 79.3(8) no
C3 C4 C5 Pd2 -75.8(10) no
C3 C4 C5 C6 3.5(13) no
Pd2 C5 C6 Pd2 0.00(3) no
Pd2 C5 C6 C7 55.9(8) no
C4 C5 C6 Pd2 -102.1(9) no
C4 C5 C6 C7 -46.2(13) no
Pd2 C6 C7 Pd2 0.00(3) no
Pd2 C6 C7 C1 102.9(9) no
C5 C6 C7 Pd2 -55.7(9) no
C5 C6 C7 C1 47.2(14) no
